data_1508619
loop_
_publ_author_name
'Yan, Xiaoyu'
'Chen, Chao'
'Zhou, Yiqing'
'Xi, Chanjuan'

_publ_section_title
;
 Copper-catalyzed electrophilic amination of alkenylzirconocenes with
 O-benzoylhydroxylamines: an efficient method for synthesis of enamines.
;
_journal_issue 18
_journal_name_full 'Organic letters'
_journal_page_first 4750
_journal_page_last 4753
_journal_paper_doi 10.1021/ol302004t
_journal_volume 14
_journal_year 2012
_chemical_formula_moiety 'C20 H23 N O'
_chemical_formula_sum 'C20 H23 N O'
_chemical_formula_weight 293.39
_chemical_name_systematic
; 
 ? 
;
_space_group_IT_number 14
_symmetry_cell_setting monoclinic
_symmetry_space_group_name_Hall '-P 2ybc'
_symmetry_space_group_name_H-M 'P 1 21/c 1'
_atom_sites_solution_hydrogens geom
_atom_sites_solution_primary direct
_atom_sites_solution_secondary difmap
_audit_creation_method SHELXL-97
_cell_angle_alpha 90.00
_cell_angle_beta 98.63(2)
_cell_angle_gamma 90.00
_cell_formula_units_Z 4
_cell_length_a 9.925(3)
_cell_length_b 12.634(2)
_cell_length_c 13.644(3)
_cell_measurement_reflns_used 46
_cell_measurement_temperature 298(2)
_cell_measurement_theta_max 12.52
_cell_measurement_theta_min 4.80
_cell_volume 1691.5(7)
_computing_cell_refinement 'XSCANS (Bruker, 1997)'
_computing_data_collection 'XSCANS (Bruker, 1997)'
_computing_data_reduction 'XSCANS (Bruker, 1997)'
_computing_molecular_graphics 'SHELXTL (Bruker, 1997)'
_computing_publication_material 'SHELXTL (Bruker, 1997)'
_computing_structure_refinement 'SHELXL-97 (Sheldrick, 1997)'
_computing_structure_solution 'SHELXS-97 (Sheldrick, 1990)'
_diffrn_ambient_temperature 298(2)
_diffrn_measured_fraction_theta_full 0.998
_diffrn_measured_fraction_theta_max 0.998
_diffrn_measurement_device_type 'Bruker P4'
_diffrn_measurement_method '\w scans'
_diffrn_radiation_monochromator graphite
_diffrn_radiation_source 'fine-focus sealed tube'
_diffrn_radiation_type MoK\a
_diffrn_radiation_wavelength 0.71073
_diffrn_reflns_av_R_equivalents 0.0273
_diffrn_reflns_av_sigmaI/netI 0.0539
_diffrn_reflns_limit_h_max 12
_diffrn_reflns_limit_h_min -1
_diffrn_reflns_limit_k_max 15
_diffrn_reflns_limit_k_min -1
_diffrn_reflns_limit_l_max 16
_diffrn_reflns_limit_l_min -16
_diffrn_reflns_number 4078
_diffrn_reflns_theta_full 25.50
_diffrn_reflns_theta_max 25.50
_diffrn_reflns_theta_min 2.08
_diffrn_standards_decay_% 0
_diffrn_standards_interval_count 97
_diffrn_standards_number 3
_exptl_absorpt_coefficient_mu 0.070
_exptl_absorpt_correction_type none
_exptl_crystal_colour yellow
_exptl_crystal_density_diffrn 1.152
_exptl_crystal_density_meas ?
_exptl_crystal_density_method 'not measured'
_exptl_crystal_description plate
_exptl_crystal_F_000 632
_exptl_crystal_size_max 0.40
_exptl_crystal_size_mid 0.40
_exptl_crystal_size_min 0.10
_refine_diff_density_max 0.116
_refine_diff_density_min -0.171
_refine_diff_density_rms 0.033
_refine_ls_extinction_method none
_refine_ls_goodness_of_fit_ref 1.010
_refine_ls_hydrogen_treatment constr
_refine_ls_matrix_type full
_refine_ls_number_parameters 200
_refine_ls_number_reflns 3146
_refine_ls_number_restraints 0
_refine_ls_restrained_S_all 1.010
_refine_ls_R_factor_all 0.1087
_refine_ls_R_factor_gt 0.0517
_refine_ls_shift/su_max 0.000
_refine_ls_shift/su_mean 0.000
_refine_ls_structure_factor_coef Fsqd
_refine_ls_weighting_details 'calc w=1/[\s^2^(Fo^2^)+(0.0050P)^2^+0.7000P] where P=(Fo^2^+2Fc^2^)/3'
_refine_ls_weighting_scheme calc
_refine_ls_wR_factor_gt 0.0876
_refine_ls_wR_factor_ref 0.1079
_reflns_number_gt 1750
_reflns_number_total 3146
_reflns_threshold_expression I>2sigma(I)
_cod_data_source_file ol302004t_si_002.cif
_cod_data_source_block Compound_3da
_cod_depositor_comments
;
The following automatic conversions were performed:

'_symmetry_cell_setting' value 'Monoclinic' changed to 'monoclinic'
according to /home/saulius/struct/CIF-dictionaries/cif_core.dic
dictionary named 'cif_core.dic' version 2.4.2 from 2011-04-26.

Automatic conversion script
Id: cif_fix_values 1891 2012-01-12 08:04:46Z andrius 

The following automatic conversions were performed:

'_exptl_crystal_density_meas' value 'none' was changed to '?' - the
value is perceived as not measured.

Automatic conversion script
Id: cif_fix_values 3008 2015-01-20 13:52:24Z robertas 
;
_cod_original_sg_symbol_H-M P2(1)/c
_cod_database_code 1508619

loop_
_symmetry_equiv_pos_as_xyz
'x, y, z'
'-x, y+1/2, -z+1/2'
'-x, -y, -z'
'x, -y-1/2, z-1/2'

loop_
_atom_site_label
_atom_site_type_symbol
_atom_site_fract_x
_atom_site_fract_y
_atom_site_fract_z
_atom_site_U_iso_or_equiv
_atom_site_adp_type
_atom_site_occupancy
_atom_site_symmetry_multiplicity
_atom_site_calc_flag
_atom_site_refinement_flags
O1 O 0.48680(18) 0.82878(15) -0.05609(14) 0.0771(5) Uani 1 1 d .
N1 N 0.72463(19) 0.85054(15) 0.08551(14) 0.0551(5) Uani 1 1 d .
C1 C 0.8347(2) 0.88293(18) 0.16008(16) 0.0507(6) Uani 1 1 d .
C2 C 0.9642(2) 0.85824(18) 0.15030(16) 0.0524(6) Uani 1 1 d .
C3 C 0.5923(3) 0.8287(2) 0.11565(19) 0.0691(7) Uani 1 1 d .
H3A H 0.5496 0.8945 0.1307 0.083 Uiso 1 1 calc R
H3B H 0.6045 0.7853 0.1750 0.083 Uiso 1 1 calc R
C4 C 0.5031(3) 0.7723(2) 0.0343(2) 0.0825(9) Uani 1 1 d .
H4A H 0.5422 0.7035 0.0243 0.099 Uiso 1 1 calc R
H4B H 0.4142 0.7610 0.0540 0.099 Uiso 1 1 calc R
C5 C 0.6153(3) 0.8498(2) -0.08585(19) 0.0803(9) Uani 1 1 d .
H5A H 0.6018 0.8915 -0.1462 0.096 Uiso 1 1 calc R
H5B H 0.6573 0.7834 -0.1003 0.096 Uiso 1 1 calc R
C6 C 0.7082(3) 0.9074(2) -0.00876(17) 0.0683(7) Uani 1 1 d .
H6A H 0.7965 0.9157 -0.0302 0.082 Uiso 1 1 calc R
H6B H 0.6718 0.9774 0.0001 0.082 Uiso 1 1 calc R
C7 C 0.7983(2) 0.94082(18) 0.24706(16) 0.0499(6) Uani 1 1 d .
C8 C 0.7157(2) 1.03080(19) 0.23516(18) 0.0578(6) Uani 1 1 d .
H8A H 0.6846 1.0560 0.1718 0.069 Uiso 1 1 calc R
C9 C 0.6799(3) 1.0827(2) 0.3162(2) 0.0653(7) Uani 1 1 d .
H9A H 0.6234 1.1416 0.3071 0.078 Uiso 1 1 calc R
C10 C 0.7273(3) 1.0479(2) 0.4105(2) 0.0719(8) Uani 1 1 d .
H10A H 0.7044 1.0840 0.4651 0.086 Uiso 1 1 calc R
C11 C 0.8086(3) 0.9594(2) 0.42373(19) 0.0753(8) Uani 1 1 d .
H11A H 0.8405 0.9354 0.4874 0.090 Uiso 1 1 calc R
C12 C 0.8429(3) 0.9063(2) 0.34293(18) 0.0651(7) Uani 1 1 d .
H12A H 0.8971 0.8460 0.3528 0.078 Uiso 1 1 calc R
C13 C 1.0830(2) 0.90571(19) 0.21527(16) 0.0526(6) Uani 1 1 d .
C14 C 1.0917(3) 1.0136(2) 0.23544(18) 0.0609(7) Uani 1 1 d .
H14A H 1.0194 1.0571 0.2097 0.073 Uiso 1 1 calc R
C15 C 1.2039(3) 1.0581(2) 0.29236(19) 0.0747(8) Uani 1 1 d .
H15A H 1.2058 1.1304 0.3055 0.090 Uiso 1 1 calc R
C16 C 1.3122(3) 0.9958(3) 0.3294(2) 0.0825(9) Uani 1 1 d .
H16A H 1.3886 1.0258 0.3670 0.099 Uiso 1 1 calc R
C17 C 1.3081(3) 0.8893(3) 0.3110(2) 0.0860(9) Uani 1 1 d .
H17A H 1.3817 0.8469 0.3364 0.103 Uiso 1 1 calc R
C18 C 1.1942(3) 0.8441(2) 0.25467(19) 0.0723(8) Uani 1 1 d .
H18A H 1.1924 0.7715 0.2431 0.087 Uiso 1 1 calc R
C19 C 0.9984(3) 0.7825(2) 0.07152(18) 0.0651(7) Uani 1 1 d .
H19A H 0.9140 0.7577 0.0332 0.078 Uiso 1 1 calc R
H19B H 1.0447 0.7214 0.1040 0.078 Uiso 1 1 calc R
C20 C 1.0872(3) 0.8295(2) 0.0009(2) 0.0827(9) Uani 1 1 d .
H20A H 1.1051 0.7766 -0.0461 0.124 Uiso 1 1 calc R
H20B H 1.1718 0.8532 0.0378 0.124 Uiso 1 1 calc R
H20C H 1.0409 0.8883 -0.0337 0.124 Uiso 1 1 calc R

loop_
_atom_site_aniso_label
_atom_site_aniso_U_11
_atom_site_aniso_U_22
_atom_site_aniso_U_33
_atom_site_aniso_U_23
_atom_site_aniso_U_13
_atom_site_aniso_U_12
O1 0.0610(12) 0.0838(13) 0.0798(12) 0.0144(11) -0.0106(10) -0.0105(10)
N1 0.0485(12) 0.0601(13) 0.0557(11) 0.0036(10) 0.0051(9) -0.0027(10)
C1 0.0493(14) 0.0513(14) 0.0512(13) 0.0023(11) 0.0063(11) -0.0002(12)
C2 0.0510(14) 0.0509(14) 0.0552(14) -0.0008(12) 0.0075(11) 0.0000(12)
C3 0.0598(16) 0.0787(19) 0.0691(16) 0.0097(15) 0.0113(14) -0.0115(14)
C4 0.0679(19) 0.083(2) 0.093(2) 0.0172(18) -0.0007(17) -0.0149(16)
C5 0.074(2) 0.100(2) 0.0639(17) 0.0045(16) 0.0006(15) -0.0069(18)
C6 0.0635(17) 0.0813(19) 0.0589(15) 0.0055(15) 0.0059(13) -0.0117(15)
C7 0.0481(13) 0.0521(14) 0.0505(13) 0.0033(12) 0.0104(11) 0.0029(12)
C8 0.0587(15) 0.0581(16) 0.0568(14) 0.0039(12) 0.0092(12) 0.0062(13)
C9 0.0633(16) 0.0578(16) 0.0784(18) 0.0021(15) 0.0223(14) 0.0087(13)
C10 0.0823(19) 0.0761(19) 0.0620(17) -0.0038(15) 0.0262(15) 0.0067(17)
C11 0.093(2) 0.081(2) 0.0544(15) 0.0101(15) 0.0193(15) 0.0128(18)
C12 0.0697(17) 0.0680(17) 0.0597(16) 0.0116(14) 0.0161(13) 0.0156(14)
C13 0.0482(14) 0.0607(16) 0.0495(13) -0.0006(12) 0.0093(11) 0.0050(12)
C14 0.0595(16) 0.0658(17) 0.0577(15) -0.0010(13) 0.0093(13) -0.0065(14)
C15 0.076(2) 0.083(2) 0.0668(17) -0.0067(16) 0.0149(16) -0.0197(17)
C16 0.0636(19) 0.121(3) 0.0618(17) -0.0153(19) 0.0068(15) -0.021(2)
C17 0.0572(18) 0.129(3) 0.0680(18) -0.001(2) -0.0040(15) 0.0175(19)
C18 0.0654(18) 0.0794(19) 0.0703(17) -0.0057(16) 0.0045(15) 0.0150(16)
C19 0.0603(16) 0.0647(17) 0.0701(16) -0.0153(14) 0.0091(14) 0.0026(13)
C20 0.0723(19) 0.106(2) 0.0717(18) -0.0182(18) 0.0184(15) 0.0035(17)

loop_
_atom_type_symbol
_atom_type_description
_atom_type_scat_dispersion_real
_atom_type_scat_dispersion_imag
_atom_type_scat_source
C C 0.0033 0.0016 'International Tables Vol C Tables 4.2.6.8 and 6.1.1.4'
H H 0.0000 0.0000 'International Tables Vol C Tables 4.2.6.8 and 6.1.1.4'
N N 0.0061 0.0033 'International Tables Vol C Tables 4.2.6.8 and 6.1.1.4'
O O 0.0106 0.0060 'International Tables Vol C Tables 4.2.6.8 and 6.1.1.4'

loop_
_geom_angle_atom_site_label_1
_geom_angle_atom_site_label_2
_geom_angle_atom_site_label_3
_geom_angle
C4 O1 C5 110.7(2)
C1 N1 C3 118.37(19)
C1 N1 C6 117.14(18)
C3 N1 C6 110.79(19)
C2 C1 N1 119.9(2)
C2 C1 C7 122.9(2)
N1 C1 C7 117.12(19)
C1 C2 C13 121.9(2)
C1 C2 C19 122.3(2)
C13 C2 C19 115.7(2)
N1 C3 C4 109.8(2)
N1 C3 H3A 109.7
C4 C3 H3A 109.7
N1 C3 H3B 109.7
C4 C3 H3B 109.7
H3A C3 H3B 108.2
O1 C4 C3 112.7(2)
O1 C4 H4A 109.1
C3 C4 H4A 109.1
O1 C4 H4B 109.1
C3 C4 H4B 109.1
H4A C4 H4B 107.8
O1 C5 C6 112.2(2)
O1 C5 H5A 109.2
C6 C5 H5A 109.2
O1 C5 H5B 109.2
C6 C5 H5B 109.2
H5A C5 H5B 107.9
N1 C6 C5 111.0(2)
N1 C6 H6A 109.4
C5 C6 H6A 109.4
N1 C6 H6B 109.4
C5 C6 H6B 109.4
H6A C6 H6B 108.0
C12 C7 C8 117.7(2)
C12 C7 C1 121.2(2)
C8 C7 C1 121.2(2)
C9 C8 C7 120.8(2)
C9 C8 H8A 119.6
C7 C8 H8A 119.6
C10 C9 C8 120.4(2)
C10 C9 H9A 119.8
C8 C9 H9A 119.8
C9 C10 C11 119.6(3)
C9 C10 H10A 120.2
C11 C10 H10A 120.2
C10 C11 C12 120.2(3)
C10 C11 H11A 119.9
C12 C11 H11A 119.9
C11 C12 C7 121.3(2)
C11 C12 H12A 119.3
C7 C12 H12A 119.3
C14 C13 C18 116.7(2)
C14 C13 C2 122.1(2)
C18 C13 C2 121.1(2)
C15 C14 C13 122.2(3)
C15 C14 H14A 118.9
C13 C14 H14A 118.9
C16 C15 C14 119.8(3)
C16 C15 H15A 120.1
C14 C15 H15A 120.1
C15 C16 C17 119.9(3)
C15 C16 H16A 120.1
C17 C16 H16A 120.1
C16 C17 C18 120.3(3)
C16 C17 H17A 119.9
C18 C17 H17A 119.9
C17 C18 C13 121.1(3)
C17 C18 H18A 119.5
C13 C18 H18A 119.5
C2 C19 C20 114.5(2)
C2 C19 H19A 108.6
C20 C19 H19A 108.6
C2 C19 H19B 108.6
C20 C19 H19B 108.6
H19A C19 H19B 107.6
C19 C20 H20A 109.5
C19 C20 H20B 109.5
H20A C20 H20B 109.5
C19 C20 H20C 109.5
H20A C20 H20C 109.5
H20B C20 H20C 109.5

loop_
_geom_bond_atom_site_label_1
_geom_bond_atom_site_label_2
_geom_bond_distance
O1 C4 1.413(3)
O1 C5 1.421(3)
N1 C1 1.436(3)
N1 C3 1.460(3)
N1 C6 1.461(3)
C1 C2 1.348(3)
C1 C7 1.484(3)
C2 C13 1.491(3)
C2 C19 1.516(3)
C3 C4 1.493(4)
C3 H3A 0.9700
C3 H3B 0.9700
C4 H4A 0.9700
C4 H4B 0.9700
C5 C6 1.482(3)
C5 H5A 0.9700
C5 H5B 0.9700
C6 H6A 0.9700
C6 H6B 0.9700
C7 C12 1.387(3)
C7 C8 1.396(3)
C8 C9 1.377(3)
C8 H8A 0.9300
C9 C10 1.374(3)
C9 H9A 0.9300
C10 C11 1.374(4)
C10 H10A 0.9300
C11 C12 1.376(3)
C11 H11A 0.9300
C12 H12A 0.9300
C13 C14 1.390(3)
C13 C18 1.391(3)
C14 C15 1.378(3)
C14 H14A 0.9300
C15 C16 1.367(4)
C15 H15A 0.9300
C16 C17 1.369(4)
C16 H16A 0.9300
C17 C18 1.390(4)
C17 H17A 0.9300
C18 H18A 0.9300
C19 C20 1.522(3)
C19 H19A 0.9700
C19 H19B 0.9700
C20 H20A 0.9600
C20 H20B 0.9600
C20 H20C 0.9600

loop_
_cod_related_entry_id
_cod_related_entry_database
_cod_related_entry_code
1 ChemSpider 30652023
